data_7215016
loop_
_publ_author_name
'Maheshwari, Chinmay'
'Andr\'e, V\^ania'
'Reddy, Sreenivas'
'Roy, Lilly'
'Duarte, Teresa'
'Rodr\'iguez-Hornedo, Na\'ir'

_publ_section_title
;
 Tailoring aqueous solubility of a highly soluble compound via
 cocrystallization: effect of coformer ionization, pHmax and
 solute--solvent interactions
;
_journal_issue 14
_journal_name_full CrystEngComm
_journal_page_first 4801
_journal_paper_doi 10.1039/c2ce06615g
_journal_volume 14
_journal_year 2012
_chemical_formula_moiety 'C9 H15 N O, C7 H6 O4'
_chemical_formula_sum 'C16 H21 N O5'
_chemical_formula_weight 307.34
_chemical_name_common GBPLGA
_chemical_name_systematic
;
?
;
_space_group_IT_number 14
_symmetry_cell_setting monoclinic
_symmetry_space_group_name_Hall '-P 2yn'
_symmetry_space_group_name_H-M 'P 1 21/n 1'
_atom_sites_solution_hydrogens geom
_atom_sites_solution_primary direct
_atom_sites_solution_secondary difmap
_audit_creation_method SHELXL-97
_cell_angle_alpha 90.00
_cell_angle_beta 107.008(2)
_cell_angle_gamma 90.00
_cell_formula_units_Z 4
_cell_length_a 5.9663(6)
_cell_length_b 27.045(3)
_cell_length_c 9.4703(10)
_cell_measurement_reflns_used 7157
_cell_measurement_temperature 85(2)
_cell_measurement_theta_max 23.08
_cell_measurement_theta_min 2.37
_cell_volume 1461.3(3)
_computing_cell_refinement 'Bruker SAINT'
_computing_data_collection 'Bruker SMART-APEX'
_computing_data_reduction 'Bruker SAINT'
_computing_molecular_graphics 'Bruker SHELXTL'
_computing_publication_material 'Bruker SHELXTL'
_computing_structure_refinement 'Bruker SHELXTL'
_computing_structure_solution 'Bruker SHELXTL'
_diffrn_ambient_temperature 85(2)
_diffrn_measured_fraction_theta_full 0.999
_diffrn_measured_fraction_theta_max 0.999
_diffrn_measurement_device_type 'CCD area detector'
_diffrn_measurement_method 'phi and omega scans'
_diffrn_radiation_monochromator graphite
_diffrn_radiation_source 'fine-focus sealed tube'
_diffrn_radiation_type MoK\a
_diffrn_radiation_wavelength 0.71073
_diffrn_reflns_av_R_equivalents 0.0501
_diffrn_reflns_av_sigmaI/netI 0.0275
_diffrn_reflns_limit_h_max 7
_diffrn_reflns_limit_h_min -7
_diffrn_reflns_limit_k_max 36
_diffrn_reflns_limit_k_min -36
_diffrn_reflns_limit_l_max 12
_diffrn_reflns_limit_l_min -12
_diffrn_reflns_number 32048
_diffrn_reflns_theta_full 28.37
_diffrn_reflns_theta_max 28.37
_diffrn_reflns_theta_min 2.37
_exptl_absorpt_coefficient_mu 0.104
_exptl_absorpt_correction_T_max 0.9959
_exptl_absorpt_correction_T_min 0.9597
_exptl_absorpt_correction_type multi-scan
_exptl_absorpt_process_details
;
Blessing, R. Acta Cryst. (1995) A51 33-38.
Sheldrick, G. SADABS (Version 2007/4) Bruker AXS area
detector absorption and other corrections, University of
Gottingen, Germany 2007.
;
_exptl_crystal_colour colorless
_exptl_crystal_density_diffrn 1.397
_exptl_crystal_density_method 'not measured'
_exptl_crystal_description needle
_exptl_crystal_F_000 656
_exptl_crystal_size_max 0.40
_exptl_crystal_size_mid 0.19
_exptl_crystal_size_min 0.04
_refine_diff_density_max 0.355
_refine_diff_density_min -0.267
_refine_diff_density_rms 0.048
_refine_ls_extinction_method none
_refine_ls_goodness_of_fit_ref 1.099
_refine_ls_hydrogen_treatment mixed
_refine_ls_matrix_type full
_refine_ls_number_parameters 215
_refine_ls_number_reflns 3647
_refine_ls_number_restraints 0
_refine_ls_restrained_S_all 1.099
_refine_ls_R_factor_all 0.0546
_refine_ls_R_factor_gt 0.0445
_refine_ls_shift/su_max 0.000
_refine_ls_shift/su_mean 0.000
_refine_ls_structure_factor_coef Fsqd
_refine_ls_weighting_details 'calc w=1/[\s^2^(Fo^2^)+(0.0428P)^2^+0.7235P] where P=(Fo^2^+2Fc^2^)/3'
_refine_ls_weighting_scheme calc
_refine_ls_wR_factor_gt 0.1019
_refine_ls_wR_factor_ref 0.1067
_reflns_number_gt 3077
_reflns_number_total 3647
_reflns_threshold_expression >2sigma(I)
_cod_data_source_file c2ce06615g.txt
_cod_data_source_block GBPLGA
_cod_depositor_comments
;
The following automatic conversions were performed:

'_symmetry_cell_setting' value 'Monoclinic' changed to 'monoclinic'
according to
/usr/data/users/saulius/automatic-downloads/retrospective/RSC/lib/dictionaries/cif_core.dic
dictionary named 'cif_core.dic' version 2.4.2 from 2011-04-26.

Automatic conversion script
Id: cif_fix_values 2281 2013-09-26 08:29:07Z andrius 
;
_cod_original_sg_symbol_H-M P2(1)/n
_cod_database_code 7215016

loop_
_symmetry_equiv_pos_as_xyz
'x, y, z'
'-x+1/2, y+1/2, -z+1/2'
'-x, -y, -z'
'x-1/2, -y-1/2, z-1/2'

loop_
_atom_site_label
_atom_site_type_symbol
_atom_site_fract_x
_atom_site_fract_y
_atom_site_fract_z
_atom_site_U_iso_or_equiv
_atom_site_adp_type
_atom_site_occupancy
_atom_site_symmetry_multiplicity
_atom_site_calc_flag
_atom_site_refinement_flags
N1 N 1.3174(2) 0.09003(5) 0.66363(13) 0.0189(3) Uani 1 1 d .
H1 H 1.317(3) 0.0617(8) 0.711(2) 0.033(5) Uiso 1 1 d .
O1 O 0.95236(17) 0.08109(4) 0.49945(11) 0.0204(2) Uani 1 1 d .
O2 O -0.15015(17) -0.00311(4) 0.20735(11) 0.0202(2) Uani 1 1 d .
O3 O 0.20161(18) -0.00820(4) 0.37598(11) 0.0211(2) Uani 1 1 d .
H3 H 0.124(4) -0.0331(8) 0.412(2) 0.039(6) Uiso 1 1 d .
O4 O -0.20027(18) 0.05560(4) -0.02032(11) 0.0206(2) Uani 1 1 d .
H4 H -0.237(4) 0.0322(10) 0.036(3) 0.057(7) Uiso 1 1 d .
O5 O 0.69772(17) 0.12281(4) 0.24605(11) 0.0207(2) Uani 1 1 d .
H5 H 0.773(4) 0.1057(8) 0.328(3) 0.043(6) Uiso 1 1 d .
C1 C 1.1423(2) 0.10366(5) 0.54889(14) 0.0165(3) Uani 1 1 d .
C2 C 1.2070(2) 0.15100(5) 0.48650(14) 0.0167(3) Uani 1 1 d .
H2A H 1.0740 0.1745 0.4618 0.020 Uiso 1 1 calc R
H2B H 1.2555 0.1445 0.3968 0.020 Uiso 1 1 calc R
C3 C 1.4134(2) 0.17122(5) 0.61238(14) 0.0154(3) Uani 1 1 d .
C4 C 1.5178(2) 0.12330(5) 0.69349(15) 0.0183(3) Uani 1 1 d .
H4B H 1.6416 0.1098 0.6540 0.022 Uiso 1 1 calc R
H4C H 1.5846 0.1292 0.8008 0.022 Uiso 1 1 calc R
C5 C 1.5935(2) 0.19980(5) 0.55854(15) 0.0179(3) Uani 1 1 d .
H5B H 1.7338 0.2061 0.6432 0.021 Uiso 1 1 calc R
H5C H 1.6423 0.1793 0.4860 0.021 Uiso 1 1 calc R
C6 C 1.4978(2) 0.24905(6) 0.48703(15) 0.0190(3) Uani 1 1 d .
H6A H 1.6235 0.2670 0.4596 0.023 Uiso 1 1 calc R
H6B H 1.3691 0.2427 0.3955 0.023 Uiso 1 1 calc R
C7 C 1.4064(3) 0.28117(5) 0.59074(15) 0.0198(3) Uani 1 1 d .
H7A H 1.5389 0.2911 0.6765 0.024 Uiso 1 1 calc R
H7B H 1.3353 0.3116 0.5383 0.024 Uiso 1 1 calc R
C8 C 1.2244(2) 0.25360(5) 0.64500(15) 0.0192(3) Uani 1 1 d .
H8A H 1.0828 0.2477 0.5609 0.023 Uiso 1 1 calc R
H8B H 1.1786 0.2742 0.7185 0.023 Uiso 1 1 calc R
C9 C 1.3206(2) 0.20428(5) 0.71496(14) 0.0168(3) Uani 1 1 d .
H9A H 1.1950 0.1864 0.7428 0.020 Uiso 1 1 calc R
H9B H 1.4491 0.2107 0.8065 0.020 Uiso 1 1 calc R
C10 C 0.0550(2) 0.01069(5) 0.25555(15) 0.0175(3) Uani 1 1 d .
C11 C 0.1557(2) 0.04972(5) 0.18516(14) 0.0163(3) Uani 1 1 d .
C12 C 0.0219(2) 0.07030(5) 0.05089(15) 0.0169(3) Uani 1 1 d .
C13 C 0.1200(2) 0.10721(5) -0.01443(15) 0.0186(3) Uani 1 1 d .
H13A H 0.0318 0.1209 -0.1062 0.022 Uiso 1 1 calc R
C14 C 0.3439(2) 0.12407(5) 0.05252(15) 0.0185(3) Uani 1 1 d .
H14A H 0.4073 0.1497 0.0074 0.022 Uiso 1 1 calc R
C15 C 0.4786(2) 0.10379(5) 0.18624(15) 0.0170(3) Uani 1 1 d .
C16 C 0.3853(2) 0.06641(5) 0.25070(14) 0.0168(3) Uani 1 1 d .
H16A H 0.4773 0.0519 0.3402 0.020 Uiso 1 1 calc R

loop_
_atom_site_aniso_label
_atom_site_aniso_U_11
_atom_site_aniso_U_22
_atom_site_aniso_U_33
_atom_site_aniso_U_23
_atom_site_aniso_U_13
_atom_site_aniso_U_12
N1 0.0195(6) 0.0199(6) 0.0153(5) 0.0033(5) 0.0021(4) 0.0001(5)
O1 0.0196(5) 0.0233(5) 0.0159(5) 0.0025(4) 0.0017(4) -0.0043(4)
O2 0.0185(5) 0.0228(5) 0.0182(5) 0.0018(4) 0.0040(4) -0.0014(4)
O3 0.0205(5) 0.0236(6) 0.0165(5) 0.0065(4) 0.0014(4) -0.0026(4)
O4 0.0178(5) 0.0249(6) 0.0163(5) 0.0023(4) 0.0007(4) -0.0015(4)
O5 0.0181(5) 0.0253(6) 0.0167(5) 0.0039(4) 0.0016(4) -0.0037(4)
C1 0.0182(6) 0.0205(7) 0.0113(6) -0.0009(5) 0.0050(5) -0.0003(5)
C2 0.0176(6) 0.0208(7) 0.0107(6) 0.0002(5) 0.0025(5) -0.0009(5)
C3 0.0148(6) 0.0199(7) 0.0107(6) 0.0000(5) 0.0026(5) -0.0003(5)
C4 0.0159(6) 0.0212(7) 0.0159(6) 0.0011(5) 0.0016(5) 0.0003(5)
C5 0.0159(6) 0.0230(7) 0.0151(6) -0.0006(5) 0.0051(5) -0.0008(5)
C6 0.0200(7) 0.0239(7) 0.0140(6) 0.0014(5) 0.0063(5) -0.0030(5)
C7 0.0231(7) 0.0201(7) 0.0166(6) 0.0017(5) 0.0064(5) -0.0007(6)
C8 0.0212(7) 0.0206(7) 0.0178(6) 0.0004(5) 0.0087(5) 0.0012(5)
C9 0.0186(6) 0.0216(7) 0.0104(6) 0.0004(5) 0.0048(5) -0.0005(5)
C10 0.0191(7) 0.0183(7) 0.0145(6) -0.0009(5) 0.0037(5) 0.0017(5)
C11 0.0192(7) 0.0174(7) 0.0131(6) -0.0003(5) 0.0059(5) 0.0018(5)
C12 0.0164(6) 0.0195(7) 0.0137(6) -0.0016(5) 0.0028(5) 0.0018(5)
C13 0.0204(7) 0.0219(7) 0.0126(6) 0.0023(5) 0.0036(5) 0.0028(5)
C14 0.0208(7) 0.0201(7) 0.0153(6) 0.0021(5) 0.0065(5) 0.0006(5)
C15 0.0170(6) 0.0203(7) 0.0136(6) -0.0014(5) 0.0043(5) -0.0004(5)
C16 0.0190(7) 0.0185(7) 0.0120(6) 0.0006(5) 0.0032(5) 0.0015(5)

loop_
_atom_type_symbol
_atom_type_description
_atom_type_scat_dispersion_real
_atom_type_scat_dispersion_imag
_atom_type_scat_source
C C 0.0033 0.0016 'International Tables Vol C Tables 4.2.6.8 and 6.1.1.4'
H H 0.0000 0.0000 'International Tables Vol C Tables 4.2.6.8 and 6.1.1.4'
N N 0.0061 0.0033 'International Tables Vol C Tables 4.2.6.8 and 6.1.1.4'
O O 0.0106 0.0060 'International Tables Vol C Tables 4.2.6.8 and 6.1.1.4'

loop_
_geom_angle_atom_site_label_1
_geom_angle_atom_site_label_2
_geom_angle_atom_site_label_3
_geom_angle
C1 N1 C4 113.22(12)
O1 C1 N1 125.71(13)
O1 C1 C2 125.15(12)
N1 C1 C2 109.14(12)
C1 C2 C3 103.68(10)
C5 C3 C9 109.57(11)
C5 C3 C2 113.70(11)
C9 C3 C2 109.95(11)
C5 C3 C4 111.74(11)
C9 C3 C4 109.98(11)
C2 C3 C4 101.65(11)
N1 C4 C3 103.50(11)
C6 C5 C3 112.41(11)
C7 C6 C5 111.62(11)
C8 C7 C6 111.23(12)
C7 C8 C9 111.08(12)
C8 C9 C3 113.16(11)
O2 C10 O3 122.55(13)
O2 C10 C11 122.93(12)
O3 C10 C11 114.52(12)
C16 C11 C12 119.75(13)
C16 C11 C10 120.46(12)
C12 C11 C10 119.79(12)
O4 C12 C13 117.76(12)
O4 C12 C11 123.18(13)
C13 C12 C11 119.06(13)
C14 C13 C12 120.69(12)
C13 C14 C15 120.67(13)
O5 C15 C16 123.66(12)
O5 C15 C14 117.09(12)
C16 C15 C14 119.26(13)
C15 C16 C11 120.54(12)

loop_
_geom_bond_atom_site_label_1
_geom_bond_atom_site_label_2
_geom_bond_distance
N1 C1 1.3206(17)
N1 C4 1.4566(18)
O1 C1 1.2512(17)
O2 C10 1.2326(17)
O3 C10 1.3202(16)
O4 C12 1.3591(17)
O5 C15 1.3643(16)
C1 C2 1.507(2)
C2 C3 1.5419(18)
C3 C5 1.5272(19)
C3 C9 1.5375(19)
C3 C4 1.5420(19)
C5 C6 1.527(2)
C6 C7 1.526(2)
C7 C8 1.525(2)
C8 C9 1.525(2)
C10 C11 1.468(2)
C11 C16 1.4029(19)
C11 C12 1.4038(18)
C12 C13 1.391(2)
C13 C14 1.378(2)
C14 C15 1.3982(19)
C15 C16 1.380(2)

loop_
_geom_hbond_atom_site_label_D
_geom_hbond_atom_site_label_H
_geom_hbond_atom_site_label_A
_geom_hbond_distance_DH
_geom_hbond_distance_HA
_geom_hbond_distance_DA
_geom_hbond_angle_DHA
_geom_hbond_site_symmetry_A
N1 H1 O2 0.89(2) 2.13(2) 2.9544(16) 153.5(17) 3_656
O3 H3 O1 0.94(2) 1.68(2) 2.5990(15) 166.9(19) 3_656
O5 H5 O1 0.90(2) 1.79(2) 2.6847(14) 170(2) .
O4 H4 O2 0.89(3) 1.82(3) 2.6233(15) 148(2) .
